data_4319549
loop_
_publ_author_name
'Ok-Sang Jung'
'Yun Ju Kim'
'Young-A Lee'
'Hee K. Chae'
'Ho G. Jang'
'Jongki Hong'

_publ_section_title
;
 Structures and Related Properties of AgX Bearing 3,3'-Thiobispyridine
 (X-= NO3-, BF4-, ClO4-, and PF6-)
;
_journal_name_full 'Inorganic Chemistry'
_journal_page_first 2105
_journal_page_last 2110
_journal_paper_doi 10.1021/ic001072u
_journal_volume 40
_journal_year 2001
_chemical_formula_sum 'C10 H8 Ag N3 O3 S'
_chemical_formula_weight 358.12
_chemical_name_systematic
; 
 ? 
;
_space_group_IT_number 14
_symmetry_cell_setting monoclinic
_symmetry_space_group_name_Hall '-P 2ybc'
_symmetry_space_group_name_H-M 'P 1 21/c 1'
_atom_sites_solution_hydrogens geom
_atom_sites_solution_primary direct
_atom_sites_solution_secondary difmap
_audit_creation_method SHELXL-97
_cell_angle_alpha 90.000(10)
_cell_angle_beta 102.190(10)
_cell_angle_gamma 90.000(10)
_cell_formula_units_Z 4
_cell_length_a 8.177(2)
_cell_length_b 10.2910(10)
_cell_length_c 14.771(2)
_cell_measurement_temperature 293(2)
_cell_volume 1214.9(4)
_computing_structure_refinement 'SHELXL-97 (Sheldrick, 1997)'
_computing_structure_solution 'SHELXS-97 (Sheldrick, 1990)'
_diffrn_ambient_temperature 293(2)
_diffrn_measured_fraction_theta_full 0.823
_diffrn_measured_fraction_theta_max 0.823
_diffrn_radiation_monochromator graphite
_diffrn_radiation_source 'fine-focus sealed tube'
_diffrn_radiation_type MoK\a
_diffrn_radiation_wavelength 0.71073
_diffrn_reflns_av_R_equivalents 0.0272
_diffrn_reflns_av_sigmaI/netI 0.0306
_diffrn_reflns_limit_h_max 10
_diffrn_reflns_limit_h_min 0
_diffrn_reflns_limit_k_max 12
_diffrn_reflns_limit_k_min 0
_diffrn_reflns_limit_l_max 17
_diffrn_reflns_limit_l_min -18
_diffrn_reflns_number 2094
_diffrn_reflns_theta_full 25.97
_diffrn_reflns_theta_max 25.97
_diffrn_reflns_theta_min 2.43
_exptl_absorpt_coefficient_mu 1.833
_exptl_crystal_density_diffrn 1.958
_exptl_crystal_density_method 'not measured'
_exptl_crystal_F_000 704
_refine_diff_density_max 0.885
_refine_diff_density_min -0.433
_refine_diff_density_rms 0.114
_refine_ls_extinction_method none
_refine_ls_goodness_of_fit_ref 1.054
_refine_ls_hydrogen_treatment mixed
_refine_ls_matrix_type full
_refine_ls_number_parameters 163
_refine_ls_number_reflns 1956
_refine_ls_number_restraints 0
_refine_ls_restrained_S_all 1.054
_refine_ls_R_factor_all 0.0309
_refine_ls_R_factor_gt 0.0300
_refine_ls_shift/su_max 0.003
_refine_ls_shift/su_mean 0.000
_refine_ls_structure_factor_coef Fsqd
_refine_ls_weighting_details 'calc w=1/[\s^2^(Fo^2^)+(0.0337P)^2^+1.2593P] where P=(Fo^2^+2Fc^2^)/3'
_refine_ls_weighting_scheme calc
_refine_ls_wR_factor_gt 0.0729
_refine_ls_wR_factor_ref 0.0736
_reflns_number_gt 1925
_reflns_number_total 1956
_reflns_threshold_expression >2sigma(I)
_cod_data_source_file ic001072u_1.cif
_cod_data_source_block '[Ag(Py2S)NO3]'
_cod_database_code 4319549

loop_
_symmetry_equiv_pos_as_xyz
'x, y, z'
'-x, y+1/2, -z+1/2'
'-x, -y, -z'
'x, -y-1/2, z-1/2'

loop_
_atom_site_label
_atom_site_type_symbol
_atom_site_fract_x
_atom_site_fract_y
_atom_site_fract_z
_atom_site_U_iso_or_equiv
_atom_site_adp_type
_atom_site_occupancy
_atom_site_symmetry_multiplicity
_atom_site_calc_flag
_atom_site_refinement_flags
_atom_site_disorder_assembly
_atom_site_disorder_group
Ag1 Ag 0.96663(4) 0.27307(3) 0.20731(2) 0.04209(12) Uani 1 1 d . . .
S1 S 0.72242(12) 0.25291(9) -0.19653(6) 0.0378(2) Uani 1 1 d . . .
N1 N 0.8465(4) 0.1555(3) 0.0690(2) 0.0443(8) Uani 1 1 d . . .
N2 N 1.2395(4) 0.3311(4) 0.1972(2) 0.0424(8) Uani 1 1 d . . .
N3 N 1.1097(4) 0.0718(3) 0.3579(2) 0.0358(7) Uani 1 1 d . . .
O1 O 1.1304(4) -0.0162(3) 0.41612(19) 0.0479(7) Uani 1 1 d . . .
O2 O 1.1198(4) 0.1866(3) 0.3815(2) 0.0575(8) Uani 1 1 d . . .
O3 O 1.0791(5) 0.0430(3) 0.27394(19) 0.0639(9) Uani 1 1 d . . .
C1 C 0.8109(5) 0.2168(4) -0.0124(3) 0.0398(9) Uani 1 1 d . . .
H1 H 0.8281 0.3061 -0.0131 0.048 Uiso 1 1 calc R . .
C2 C 0.7501(4) 0.1551(4) -0.0954(2) 0.0335(8) Uani 1 1 d . . .
C3 C 0.7233(6) 0.0224(4) -0.0946(3) 0.0533(12) Uani 1 1 d . . .
H3 H 0.6828 -0.0229 -0.1492 0.064 Uiso 1 1 calc R . .
C4 C 0.7581(7) -0.0400(5) -0.0114(3) 0.0618(13) Uani 1 1 d . . .
H4 H 0.7409 -0.1292 -0.0088 0.074 Uiso 1 1 calc R . .
C5 C 0.8183(6) 0.0282(5) 0.0688(3) 0.0514(11) Uani 1 1 d . . .
H5 H 0.8402 -0.0163 0.1249 0.062 Uiso 1 1 calc R . .
C6 C 1.3824(5) 0.2933(4) 0.2533(3) 0.0424(9) Uani 1 1 d . . .
H6 H 1.3771 0.2540 0.3093 0.051 Uiso 1 1 calc R . .
C7 C 1.5379(5) 0.3101(4) 0.2316(2) 0.0344(8) Uani 1 1 d . . .
C8 C 1.5444(5) 0.3668(5) 0.1481(3) 0.0477(10) Uani 1 1 d . . .
H8 H 1.6465 0.3794 0.1312 0.057 Uiso 1 1 calc R . .
C9 C 1.3982(5) 0.4043(5) 0.0903(3) 0.0536(12) Uani 1 1 d . . .
H9 H 1.3999 0.4425 0.0335 0.064 Uiso 1 1 calc R . .
C10 C 1.2500(5) 0.3853(4) 0.1169(3) 0.0450(10) Uani 1 1 d . . .
H10 H 1.1518 0.4115 0.0770 0.054 Uiso 1 1 calc R . .

loop_
_atom_site_aniso_label
_atom_site_aniso_U_11
_atom_site_aniso_U_22
_atom_site_aniso_U_33
_atom_site_aniso_U_23
_atom_site_aniso_U_13
_atom_site_aniso_U_12
Ag1 0.03672(17) 0.0534(2) 0.03332(17) 0.00737(13) 0.00096(12) -0.00048(14)
S1 0.0387(5) 0.0444(6) 0.0273(4) -0.0030(4) 0.0001(4) -0.0041(4)
N1 0.054(2) 0.045(2) 0.0299(16) 0.0004(14) -0.0004(15) -0.0009(17)
N2 0.0350(17) 0.055(2) 0.0368(17) 0.0104(15) 0.0055(14) -0.0007(16)
N3 0.0328(16) 0.0391(19) 0.0339(16) 0.0020(13) 0.0035(13) 0.0031(14)
O1 0.0567(19) 0.0437(16) 0.0407(15) 0.0133(13) 0.0046(13) 0.0009(14)
O2 0.078(2) 0.0382(17) 0.0529(18) -0.0028(14) 0.0055(16) -0.0006(16)
O3 0.094(3) 0.064(2) 0.0286(15) -0.0030(14) 0.0030(15) 0.0126(19)
C1 0.047(2) 0.038(2) 0.0312(19) -0.0038(16) 0.0008(16) 0.0007(17)
C2 0.0349(19) 0.036(2) 0.0280(17) -0.0011(14) 0.0034(14) 0.0019(15)
C3 0.076(3) 0.041(2) 0.038(2) -0.0119(18) 0.001(2) -0.009(2)
C4 0.090(4) 0.037(2) 0.051(3) 0.005(2) 0.001(2) -0.006(2)
C5 0.064(3) 0.050(3) 0.035(2) 0.0076(18) 0.000(2) -0.001(2)
C6 0.048(2) 0.050(2) 0.0289(18) 0.0069(17) 0.0083(16) -0.0035(19)
C7 0.0335(19) 0.039(2) 0.0272(17) 0.0022(14) -0.0010(14) 0.0006(16)
C8 0.037(2) 0.066(3) 0.040(2) 0.017(2) 0.0069(17) -0.001(2)
C9 0.041(2) 0.081(3) 0.037(2) 0.024(2) 0.0044(18) 0.000(2)
C10 0.034(2) 0.060(3) 0.038(2) 0.0115(19) -0.0003(16) 0.0020(18)

loop_
_atom_type_symbol
_atom_type_description
_atom_type_scat_dispersion_real
_atom_type_scat_dispersion_imag
_atom_type_scat_source
C C 0.0033 0.0016 'International Tables Vol C Tables 4.2.6.8 and 6.1.1.4'
H H 0.0000 0.0000 'International Tables Vol C Tables 4.2.6.8 and 6.1.1.4'
N N 0.0061 0.0033 'International Tables Vol C Tables 4.2.6.8 and 6.1.1.4'
S S 0.1246 0.1234 'International Tables Vol C Tables 4.2.6.8 and 6.1.1.4'
Ag Ag -0.8971 1.1015 'International Tables Vol C Tables 4.2.6.8 and 6.1.1.4'
O O 0.0106 0.0060 'International Tables Vol C Tables 4.2.6.8 and 6.1.1.4'

loop_
_geom_angle_atom_site_label_1
_geom_angle_atom_site_label_2
_geom_angle_atom_site_label_3
_geom_angle
_geom_angle_site_symmetry_1
_geom_angle_site_symmetry_3
_geom_angle_publ_flag
N2 Ag1 N1 107.36(12) . . ?
N2 Ag1 S1 151.52(8) . 4_566 ?
N1 Ag1 S1 100.55(9) . 4_566 ?
C2 S1 C7 103.73(17) . 4_465 ?
C2 S1 Ag1 114.20(13) . 4_565 ?
C7 S1 Ag1 106.22(13) 4_465 4_565 ?
C1 N1 C5 117.3(3) . . ?
C1 N1 Ag1 120.1(3) . . ?
C5 N1 Ag1 122.5(3) . . ?
C10 N2 C6 117.5(3) . . ?
C10 N2 Ag1 113.9(3) . . ?
C6 N2 Ag1 127.2(3) . . ?
O2 N3 O1 121.1(3) . . ?
O2 N3 O3 119.8(3) . . ?
O1 N3 O3 119.1(3) . . ?
N1 C1 C2 123.6(4) . . ?
C1 C2 C3 118.3(4) . . ?
C1 C2 S1 116.5(3) . . ?
C3 C2 S1 125.1(3) . . ?
C4 C3 C2 118.1(4) . . ?
C3 C4 C5 120.3(4) . . ?
N1 C5 C4 122.3(4) . . ?
N2 C6 C7 122.9(3) . . ?
C8 C7 C6 118.1(3) . . ?
C8 C7 S1 120.2(3) . 4_666 ?
C6 C7 S1 121.5(3) . 4_666 ?
C9 C8 C7 119.0(4) . . ?
C10 C9 C8 119.4(4) . . ?
N2 C10 C9 123.1(4) . . ?

loop_
_geom_bond_atom_site_label_1
_geom_bond_atom_site_label_2
_geom_bond_distance
_geom_bond_site_symmetry_2
_geom_bond_publ_flag
Ag1 N2 2.345(3) . ?
Ag1 N1 2.399(3) . ?
Ag1 S1 2.6972(12) 4_566 ?
S1 C2 1.775(4) . ?
S1 C7 1.774(4) 4_465 ?
S1 Ag1 2.6972(12) 4_565 ?
N1 C1 1.333(5) . ?
N1 C5 1.331(6) . ?
N2 C10 1.330(5) . ?
N2 C6 1.340(5) . ?
N3 O2 1.229(4) . ?
N3 O1 1.236(4) . ?
N3 O3 1.248(4) . ?
C1 C2 1.378(5) . ?
C2 C3 1.384(6) . ?
C3 C4 1.362(6) . ?
C4 C5 1.375(6) . ?
C6 C7 1.386(6) . ?
C7 C8 1.375(5) . ?
C7 S1 1.774(4) 4_666 ?
C8 C9 1.370(6) . ?
C9 C10 1.365(6) . ?
